data_2221325
loop_
_publ_author_name
'Varsha, G.'
'Arun, V.'
'Sebastian, Manju'
'Leeju, P.'
'Varghese, Digna'
'Yusuff, K. K. M.'

_publ_section_title
;
 (<i>Z</i>)-2-Amino-3-[(<i>E</i>)-benzylideneamino]but-2-enedinitrile
;
_journal_coeditor_code CV2533
_journal_issue 4
_journal_name_full 'Acta Crystallographica Section E'
_journal_page_first o919
_journal_paper_doi 10.1107/S1600536809010873
_journal_volume 65
_journal_year 2009
_chemical_formula_iupac 'C11 H8 N4'
_chemical_formula_moiety 'C11 H8 N4'
_chemical_formula_sum 'C11 H8 N4'
_chemical_formula_weight 196.21
_chemical_name_systematic
;
(<i>Z</i>)-2-Amino-3-[(<i>E</i>)-benzylideneamino]but-2-enedinitrile
;
_space_group_IT_number 14
_symmetry_cell_setting monoclinic
_symmetry_space_group_name_Hall '-P 2ybc'
_symmetry_space_group_name_H-M 'P 1 21/c 1'
_atom_sites_solution_hydrogens geom
_atom_sites_solution_primary direct
_atom_sites_solution_secondary difmap
_audit_creation_method SHELXL-97
_cell_angle_alpha 90.00
_cell_angle_beta 100.983(5)
_cell_angle_gamma 90.00
_cell_formula_units_Z 8
_cell_length_a 6.9569(19)
_cell_length_b 22.796(6)
_cell_length_c 13.516(4)
_cell_measurement_reflns_used 4803
_cell_measurement_temperature 298(2)
_cell_measurement_theta_max 26.110
_cell_measurement_theta_min 2.36
_cell_volume 2104.2(10)
_computing_cell_refinement 'SAINT (Bruker, 2000)'
_computing_data_collection 'SMART (Bruker, 2000)'
_computing_data_reduction 'SAINT (Bruker, 2000)'
_computing_molecular_graphics 'SHELXTL (Sheldrick, 2008)'
_computing_publication_material 'SHELXTL (Sheldrick, 2008) and PLATON (Spek, 2009)'
_computing_structure_refinement 'SHELXTL (Sheldrick, 2008)'
_computing_structure_solution 'SHELXTL (Sheldrick, 2008)'
_diffrn_ambient_temperature 298(2)
_diffrn_measured_fraction_theta_full 0.995
_diffrn_measured_fraction_theta_max 0.995
_diffrn_measurement_device_type 'Bruker SMART APEX CCD area-detector'
_diffrn_measurement_method '\f and \w'
_diffrn_radiation_monochromator graphite
_diffrn_radiation_source 'fine-focus sealed tube'
_diffrn_radiation_type 'MoK\a radiation'
_diffrn_radiation_wavelength 0.71073
_diffrn_reflns_av_R_equivalents 0.0362
_diffrn_reflns_av_sigmaI/netI 0.0437
_diffrn_reflns_limit_h_max 8
_diffrn_reflns_limit_h_min -8
_diffrn_reflns_limit_k_max 23
_diffrn_reflns_limit_k_min -28
_diffrn_reflns_limit_l_max 15
_diffrn_reflns_limit_l_min -16
_diffrn_reflns_number 12239
_diffrn_reflns_theta_full 26.11
_diffrn_reflns_theta_max 26.11
_diffrn_reflns_theta_min 1.78
_exptl_absorpt_coefficient_mu 0.080
_exptl_absorpt_correction_T_max 0.984
_exptl_absorpt_correction_T_min 0.980
_exptl_absorpt_correction_type multi-scan
_exptl_absorpt_process_details '(SADABS; Sheldrick, 2001)'
_exptl_crystal_colour yellow
_exptl_crystal_density_diffrn 1.239
_exptl_crystal_density_method 'not measured'
_exptl_crystal_description rod
_exptl_crystal_F_000 816
_exptl_crystal_size_max 0.42
_exptl_crystal_size_mid 0.18
_exptl_crystal_size_min 0.18
_refine_diff_density_max 0.219
_refine_diff_density_min -0.210
_refine_ls_extinction_coef 0.0021(6)
_refine_ls_extinction_expression Fc^*^=kFc[1+0.001xFc^2^\l^3^/sin(2\q)]^-1/4^
_refine_ls_extinction_method 'SHELXTL (Sheldrick, 2008)'
_refine_ls_goodness_of_fit_ref 1.288
_refine_ls_hydrogen_treatment constr
_refine_ls_matrix_type full
_refine_ls_number_parameters 272
_refine_ls_number_reflns 4173
_refine_ls_number_restraints 0
_refine_ls_restrained_S_all 1.288
_refine_ls_R_factor_all 0.1330
_refine_ls_R_factor_gt 0.1061
_refine_ls_shift/su_max 0.000
_refine_ls_shift/su_mean 0.000
_refine_ls_structure_factor_coef Fsqd
_refine_ls_weighting_details 'calc w=1/[\s^2^(Fo^2^)+(0.0476P)^2^+1.6604P] where P=(Fo^2^+2Fc^2^)/3'
_refine_ls_weighting_scheme calc
_refine_ls_wR_factor_gt 0.2022
_refine_ls_wR_factor_ref 0.2142
_reflns_number_gt 3216
_reflns_number_total 4173
_reflns_threshold_expression I>2\s(I)
_cod_data_source_file cv2533.cif
_cod_data_source_block I
_cod_original_sg_symbol_H-M 'P 21/c'
_cod_database_code 2221325
_cod_database_fobs_code 2221325

loop_
_symmetry_equiv_pos_as_xyz
'x, y, z'
'-x, y+1/2, -z+1/2'
'-x, -y, -z'
'x, -y-1/2, z-1/2'

loop_
_atom_site_type_symbol
_atom_site_label
_atom_site_fract_x
_atom_site_fract_y
_atom_site_fract_z
_atom_site_U_iso_or_equiv
_atom_site_adp_type
_atom_site_calc_flag
_atom_site_refinement_flags
_atom_site_occupancy
_atom_site_disorder_assembly
_atom_site_disorder_group
C C1 0.3264(5) 0.39467(14) 0.3626(2) 0.0398(8) Uani d . 1 . .
C C2 0.3971(6) 0.34110(16) 0.3379(3) 0.0590(11) Uani d . 1 . .
H H2 0.5196 0.3387 0.3202 0.071 Uiso calc R 1 . .
C C3 0.2851(8) 0.29092(19) 0.3397(4) 0.0772(14) Uani d . 1 . .
H H3 0.3324 0.2548 0.3229 0.093 Uiso calc R 1 . .
C C4 0.1054(8) 0.2944(2) 0.3661(4) 0.0792(15) Uani d . 1 . .
H H4 0.0313 0.2606 0.3677 0.095 Uiso calc R 1 . .
C C5 0.0339(6) 0.3473(2) 0.3902(3) 0.0673(12) Uani d . 1 . .
H H5 -0.0887 0.3494 0.4078 0.081 Uiso calc R 1 . .
C C6 0.1427(5) 0.39773(17) 0.3883(3) 0.0501(9) Uani d . 1 . .
H H6 0.0933 0.4337 0.4043 0.060 Uiso calc R 1 . .
C C7 0.4454(5) 0.44731(14) 0.3591(3) 0.0388(8) Uani d . 1 . .
H H7 0.5684 0.4436 0.3422 0.047 Uiso calc R 1 . .
C C8 0.5013(4) 0.54703(14) 0.3760(2) 0.0366(8) Uani d . 1 . .
C C9 0.4227(5) 0.60037(14) 0.3899(3) 0.0397(8) Uani d . 1 . .
C C10 0.6996(5) 0.54341(15) 0.3605(3) 0.0469(9) Uani d . 1 . .
C C11 0.5356(5) 0.65316(15) 0.3859(3) 0.0459(9) Uani d . 1 . .
N N1 0.3855(4) 0.49769(11) 0.3784(2) 0.0367(7) Uani d . 1 . .
N N2 0.2412(4) 0.60811(13) 0.4084(2) 0.0558(9) Uani d . 1 . .
H H2A 0.1673 0.5783 0.4122 0.067 Uiso calc R 1 . .
H H2B 0.1991 0.6429 0.4165 0.067 Uiso calc R 1 . .
N N3 0.8559(5) 0.53781(16) 0.3485(3) 0.0764(12) Uani d . 1 . .
N N4 0.6208(5) 0.69534(14) 0.3808(3) 0.0693(11) Uani d . 1 . .
C C12 0.2008(5) 0.53605(15) 0.1295(3) 0.0452(9) Uani d . 1 . .
C C13 0.3849(5) 0.53053(17) 0.1052(3) 0.0550(10) Uani d . 1 . .
H H13 0.4312 0.4934 0.0933 0.066 Uiso calc R 1 . .
C C14 0.4994(7) 0.5783(2) 0.0985(4) 0.0736(13) Uani d . 1 . .
H H14 0.6224 0.5739 0.0819 0.088 Uiso calc R 1 . .
C C15 0.4310(8) 0.6331(2) 0.1165(4) 0.0823(16) Uani d . 1 . .
H H15 0.5078 0.6659 0.1109 0.099 Uiso calc R 1 . .
C C16 0.2515(9) 0.64021(18) 0.1425(4) 0.0821(16) Uani d . 1 . .
H H16 0.2090 0.6775 0.1562 0.098 Uiso calc R 1 . .
C C17 0.1334(7) 0.59197(17) 0.1484(3) 0.0639(12) Uani d . 1 . .
H H17 0.0104 0.5967 0.1648 0.077 Uiso calc R 1 . .
C C18 0.0775(5) 0.48496(15) 0.1349(3) 0.0450(9) Uani d . 1 . .
H H18 -0.0432 0.4899 0.1538 0.054 Uiso calc R 1 . .
C C19 0.0133(4) 0.38528(14) 0.1179(3) 0.0379(8) Uani d . 1 . .
C C20 0.0863(5) 0.33203(15) 0.0987(3) 0.0416(8) Uani d . 1 . .
C C21 -0.1801(5) 0.38947(15) 0.1396(3) 0.0450(9) Uani d . 1 . .
C C22 -0.0336(6) 0.28020(17) 0.0983(3) 0.0540(10) Uani d . 1 . .
N N5 0.1316(4) 0.43361(12) 0.1143(2) 0.0396(7) Uani d . 1 . .
N N6 0.2648(4) 0.32364(12) 0.0767(2) 0.0555(9) Uani d . 1 . .
H H6A 0.3410 0.3531 0.0741 0.067 Uiso calc R 1 . .
H H6B 0.3028 0.2888 0.0652 0.067 Uiso calc R 1 . .
N N7 -0.3334(4) 0.39419(15) 0.1568(3) 0.0660(10) Uani d . 1 . .
N N8 -0.1258(5) 0.23914(15) 0.0977(3) 0.0809(13) Uani d . 1 . .

loop_
_atom_site_aniso_label
_atom_site_aniso_U_11
_atom_site_aniso_U_22
_atom_site_aniso_U_33
_atom_site_aniso_U_12
_atom_site_aniso_U_13
_atom_site_aniso_U_23
C1 0.0501(19) 0.0328(18) 0.0338(19) -0.0032(15) 0.0015(15) 0.0035(15)
C2 0.070(3) 0.036(2) 0.069(3) 0.0021(19) 0.007(2) 0.002(2)
C3 0.112(4) 0.035(2) 0.079(3) -0.002(3) 0.006(3) 0.005(2)
C4 0.110(4) 0.053(3) 0.070(3) -0.038(3) 0.006(3) 0.010(2)
C5 0.067(3) 0.069(3) 0.064(3) -0.026(2) 0.009(2) 0.003(2)
C6 0.056(2) 0.042(2) 0.052(2) -0.0072(17) 0.0069(18) 0.0007(18)
C7 0.0369(17) 0.0353(19) 0.045(2) 0.0016(14) 0.0104(15) -0.0001(15)
C8 0.0334(16) 0.0365(19) 0.0387(19) -0.0038(14) 0.0042(14) -0.0004(15)
C9 0.0413(18) 0.0328(18) 0.044(2) -0.0093(15) 0.0064(15) 0.0002(16)
C10 0.044(2) 0.039(2) 0.059(2) -0.0075(16) 0.0116(17) -0.0016(17)
C11 0.051(2) 0.034(2) 0.050(2) -0.0021(17) 0.0028(17) 0.0064(17)
N1 0.0324(13) 0.0315(15) 0.0451(17) -0.0031(12) 0.0045(12) 0.0013(13)
N2 0.0506(17) 0.0364(17) 0.085(3) -0.0009(14) 0.0238(17) -0.0085(16)
N3 0.0413(18) 0.066(2) 0.127(4) -0.0080(17) 0.030(2) -0.011(2)
N4 0.078(2) 0.038(2) 0.089(3) -0.0181(18) 0.010(2) 0.0034(18)
C12 0.057(2) 0.0302(19) 0.042(2) -0.0028(16) -0.0046(17) 0.0012(16)
C13 0.060(2) 0.048(2) 0.057(3) -0.0086(19) 0.010(2) 0.0004(19)
C14 0.085(3) 0.058(3) 0.077(3) -0.026(2) 0.013(3) -0.002(2)
C15 0.109(4) 0.060(3) 0.070(3) -0.038(3) -0.005(3) 0.007(3)
C16 0.125(4) 0.022(2) 0.084(4) -0.002(3) -0.018(3) 0.002(2)
C17 0.078(3) 0.040(2) 0.067(3) 0.009(2) -0.006(2) -0.006(2)
C18 0.0454(19) 0.044(2) 0.045(2) 0.0033(16) 0.0091(16) -0.0035(17)
C19 0.0361(16) 0.0337(19) 0.043(2) -0.0032(14) 0.0058(15) 0.0029(15)
C20 0.0466(19) 0.0349(19) 0.043(2) -0.0065(15) 0.0083(16) -0.0014(16)
C21 0.0450(19) 0.038(2) 0.051(2) -0.0029(16) 0.0064(17) -0.0022(17)
C22 0.054(2) 0.041(2) 0.070(3) -0.0045(18) 0.017(2) -0.006(2)
N5 0.0410(15) 0.0309(15) 0.0456(17) -0.0022(12) 0.0050(13) -0.0021(13)
N6 0.0520(18) 0.0287(16) 0.093(3) 0.0009(14) 0.0315(18) -0.0022(16)
N7 0.0443(18) 0.070(2) 0.088(3) -0.0002(17) 0.0241(18) 0.002(2)
N8 0.072(2) 0.046(2) 0.127(4) -0.0218(19) 0.026(2) -0.005(2)

loop_
_atom_type_symbol
_atom_type_description
_atom_type_scat_dispersion_real
_atom_type_scat_dispersion_imag
_atom_type_scat_source
C C 0.0033 0.0016 'International Tables Vol C Tables 4.2.6.8 and 6.1.1.4'
H H 0.0000 0.0000 'International Tables Vol C Tables 4.2.6.8 and 6.1.1.4'
N N 0.0061 0.0033 'International Tables Vol C Tables 4.2.6.8 and 6.1.1.4'

loop_
_geom_angle_atom_site_label_1
_geom_angle_atom_site_label_2
_geom_angle_atom_site_label_3
_geom_angle_site_symmetry_1
_geom_angle_site_symmetry_3
_geom_angle
_geom_angle_publ_flag
C2 C1 C6 . . 119.5(3) ?
C2 C1 C7 . . 119.2(3) ?
C6 C1 C7 . . 121.3(3) ?
C1 C2 C3 . . 119.9(4) ?
C1 C2 H2 . . 120.1 ?
C3 C2 H2 . . 120.1 ?
C4 C3 C2 . . 120.1(4) ?
C4 C3 H3 . . 119.9 ?
C2 C3 H3 . . 119.9 ?
C3 C4 C5 . . 120.3(4) ?
C3 C4 H4 . . 119.8 ?
C5 C4 H4 . . 119.8 ?
C4 C5 C6 . . 120.3(4) ?
C4 C5 H5 . . 119.8 ?
C6 C5 H5 . . 119.8 ?
C5 C6 C1 . . 119.8(4) ?
C5 C6 H6 . . 120.1 ?
C1 C6 H6 . . 120.1 ?
N1 C7 C1 . . 121.8(3) ?
N1 C7 H7 . . 119.1 ?
C1 C7 H7 . . 119.1 ?
C9 C8 N1 . . 118.1(3) ?
C9 C8 C10 . . 119.6(3) ?
N1 C8 C10 . . 122.3(3) ?
N2 C9 C8 . . 124.0(3) ?
N2 C9 C11 . . 115.7(3) ?
C8 C9 C11 . . 120.3(3) ?
N3 C10 C8 . . 176.8(4) ?
N4 C11 C9 . . 178.2(4) ?
C7 N1 C8 . . 121.0(3) ?
C9 N2 H2A . . 120.0 ?
C9 N2 H2B . . 120.0 ?
H2A N2 H2B . . 120.0 ?
C13 C12 C17 . . 118.9(4) ?
C13 C12 C18 . . 121.2(3) ?
C17 C12 C18 . . 119.9(4) ?
C14 C13 C12 . . 121.4(4) ?
C14 C13 H13 . . 119.3 ?
C12 C13 H13 . . 119.3 ?
C13 C14 C15 . . 119.2(5) ?
C13 C14 H14 . . 120.4 ?
C15 C14 H14 . . 120.4 ?
C16 C15 C14 . . 121.1(4) ?
C16 C15 H15 . . 119.5 ?
C14 C15 H15 . . 119.5 ?
C15 C16 C17 . . 120.1(4) ?
C15 C16 H16 . . 120.0 ?
C17 C16 H16 . . 120.0 ?
C16 C17 C12 . . 119.4(4) ?
C16 C17 H17 . . 120.3 ?
C12 C17 H17 . . 120.3 ?
N5 C18 C12 . . 121.4(3) ?
N5 C18 H18 . . 119.3 ?
C12 C18 H18 . . 119.3 ?
C20 C19 N5 . . 117.3(3) ?
C20 C19 C21 . . 119.9(3) ?
N5 C19 C21 . . 122.9(3) ?
N6 C20 C19 . . 124.3(3) ?
N6 C20 C22 . . 116.1(3) ?
C19 C20 C22 . . 119.6(3) ?
N7 C21 C19 . . 178.4(4) ?
N8 C22 C20 . . 179.1(4) ?
C18 N5 C19 . . 121.4(3) ?
C20 N6 H6A . . 120.0 ?
C20 N6 H6B . . 120.0 ?
H6A N6 H6B . . 120.0 ?

loop_
_geom_bond_atom_site_label_1
_geom_bond_atom_site_label_2
_geom_bond_site_symmetry_2
_geom_bond_distance
_geom_bond_publ_flag
C1 C2 . 1.381(5) ?
C1 C6 . 1.389(5) ?
C1 C7 . 1.464(4) ?
C2 C3 . 1.387(6) ?
C2 H2 . 0.9300 ?
C3 C4 . 1.365(7) ?
C3 H3 . 0.9300 ?
C4 C5 . 1.369(6) ?
C4 H4 . 0.9300 ?
C5 C6 . 1.378(5) ?
C5 H5 . 0.9300 ?
C6 H6 . 0.9300 ?
C7 N1 . 1.266(4) ?
C7 H7 . 0.9300 ?
C8 C9 . 1.360(4) ?
C8 N1 . 1.387(4) ?
C8 C10 . 1.437(4) ?
C9 N2 . 1.345(4) ?
C9 C11 . 1.443(4) ?
C10 N3 . 1.136(4) ?
C11 N4 . 1.138(4) ?
N2 H2A . 0.8600 ?
N2 H2B . 0.8600 ?
C12 C13 . 1.387(5) ?
C12 C17 . 1.398(5) ?
C12 C18 . 1.457(5) ?
C13 C14 . 1.362(5) ?
C13 H13 . 0.9300 ?
C14 C15 . 1.375(6) ?
C14 H14 . 0.9300 ?
C15 C16 . 1.370(7) ?
C15 H15 . 0.9300 ?
C16 C17 . 1.384(6) ?
C16 H16 . 0.9300 ?
C17 H17 . 0.9300 ?
C18 N5 . 1.276(4) ?
C18 H18 . 0.9300 ?
C19 C20 . 1.360(4) ?
C19 N5 . 1.382(4) ?
C19 C21 . 1.434(4) ?
C20 N6 . 1.344(4) ?
C20 C22 . 1.446(5) ?
C21 N7 . 1.139(4) ?
C22 N8 . 1.134(4) ?
N6 H6A . 0.8600 ?
N6 H6B . 0.8600 ?

loop_
_geom_hbond_atom_site_label_D
_geom_hbond_atom_site_label_H
_geom_hbond_atom_site_label_A
_geom_hbond_site_symmetry_A
_geom_hbond_distance_DH
_geom_hbond_distance_HA
_geom_hbond_distance_DA
_geom_hbond_angle_DHA
N2 H2A N3 1_455 0.86 2.36 3.096(4) 143.6
N2 H2B N8 2 0.86 2.25 3.090(5) 164.7
N6 H6A N7 1_655 0.86 2.51 3.228(5) 141.7
N6 H6B N4 2_645 0.86 2.28 3.057(4) 149.9
